data_7029132
loop_
_publ_author_name
'Chen, Ying'
'Cao, Fan'
'Wei, Rong-Min'
'Zhang, Yang'
'Zhang, Yi-Quan'
'Song, You'

_publ_section_title
;
 Spin-crossover phenomena of the mononuclear Mn(III) complex tuned by
 metal dithiolene counteranions.
;
_journal_issue 9
_journal_name_full 'Dalton transactions (Cambridge, England : 2003)'
_journal_page_first 3783
_journal_page_last 3791
_journal_paper_doi 10.1039/c3dt53173b
_journal_volume 43
_journal_year 2014
_chemical_formula_moiety '2(C22 H26 Br2 Mn N4 O2), C8 N4 Ni S4 '
_chemical_formula_sum 'C52 H52 Br4 Mn2 N12 Ni O4 S4'
_chemical_formula_weight 1525.53
_chemical_name_systematic
; 
 ? 
;
_space_group_IT_number 2
_symmetry_cell_setting triclinic
_symmetry_space_group_name_Hall '-P 1'
_symmetry_space_group_name_H-M 'P -1'
_atom_sites_solution_hydrogens geom
_atom_sites_solution_primary direct
_atom_sites_solution_secondary difmap
_audit_creation_method SHELXL-97
_cell_angle_alpha 78.537(3)
_cell_angle_beta 78.887(3)
_cell_angle_gamma 85.589(3)
_cell_formula_units_Z 1
_cell_length_a 8.3414(15)
_cell_length_b 10.0287(18)
_cell_length_c 18.604(3)
_cell_measurement_reflns_used 2108
_cell_measurement_temperature 400(2)
_cell_measurement_theta_max 23.3045
_cell_measurement_theta_min 2.169
_cell_volume 1495.4(5)
_computing_cell_refinement 'Bruker SMART'
_computing_data_collection 'Bruker SMART'
_computing_data_reduction 'Bruker SMART'
_computing_molecular_graphics 'Bruker SHELXTL'
_computing_publication_material 'Bruker SHELXTL'
_computing_structure_refinement 'SHELXL-97 (Sheldrick, 1997)'
_computing_structure_solution 'SHELXS-97 (Sheldrick, 1990)'
_diffrn_ambient_temperature 400(2)
_diffrn_measured_fraction_theta_full 0.983
_diffrn_measured_fraction_theta_max 0.983
_diffrn_measurement_device_type 'CCD area detector'
_diffrn_measurement_method 'phi and omega scans'
_diffrn_radiation_monochromator graphite
_diffrn_radiation_source 'fine-focus sealed tube'
_diffrn_radiation_type MoK\a
_diffrn_radiation_wavelength 0.71073
_diffrn_reflns_av_R_equivalents 0.0684
_diffrn_reflns_av_unetI/netI 0.1089
_diffrn_reflns_limit_h_max 9
_diffrn_reflns_limit_h_min -9
_diffrn_reflns_limit_k_max 11
_diffrn_reflns_limit_k_min -11
_diffrn_reflns_limit_l_max 21
_diffrn_reflns_limit_l_min -22
_diffrn_reflns_number 10930
_diffrn_reflns_theta_full 25.00
_diffrn_reflns_theta_max 25.00
_diffrn_reflns_theta_min 2.07
_exptl_absorpt_coefficient_mu 3.593
_exptl_absorpt_correction_T_max 0.7152
_exptl_absorpt_correction_T_min 0.2667
_exptl_absorpt_correction_type multi-scan
_exptl_absorpt_process_details 'SADABS; Bruker, 2000'
_exptl_crystal_colour black
_exptl_crystal_density_diffrn 1.694
_exptl_crystal_density_method 'not measured'
_exptl_crystal_description plate-like
_exptl_crystal_F_000 762
_exptl_crystal_size_max 0.50
_exptl_crystal_size_mid 0.40
_exptl_crystal_size_min 0.10
_refine_diff_density_max 0.591
_refine_diff_density_min -0.631
_refine_diff_density_rms 0.084
_refine_ls_extinction_method none
_refine_ls_goodness_of_fit_ref 0.996
_refine_ls_hydrogen_treatment mixed
_refine_ls_matrix_type full
_refine_ls_number_parameters 358
_refine_ls_number_reflns 5165
_refine_ls_number_restraints 5
_refine_ls_restrained_S_all 0.997
_refine_ls_R_factor_all 0.0873
_refine_ls_R_factor_gt 0.0524
_refine_ls_shift/su_max 0.021
_refine_ls_shift/su_mean 0.002
_refine_ls_structure_factor_coef Fsqd
_refine_ls_weighting_details 'calc w=1/[\s^2^(Fo^2^)+(0.0005P)^2^+0.0000P] where P=(Fo^2^+2Fc^2^)/3'
_refine_ls_weighting_scheme calc
_refine_ls_wR_factor_gt 0.1228
_refine_ls_wR_factor_ref 0.1352
_reflns_number_gt 3306
_reflns_number_total 5165
_reflns_threshold_expression >2sigma(I)
_cod_data_source_file c3dt53173b.txt
_cod_data_source_block ni-400
_cod_depositor_comments
;
The following automatic conversions were performed:

'_symmetry_cell_setting' value 'Triclinic' changed to 'triclinic'
according to
/usr/data/users/saulius/automatic-downloads/current/RSC/lib/dictionaries/cif_core.dic
dictionary named 'cif_core.dic' version 2.4.2 from 2011-04-26.

Automatic conversion script
Id: cif_fix_values 2281 2013-09-26 08:29:07Z andrius 
;
_cod_original_sg_symbol_Hall -P1
_cod_original_sg_symbol_H-M 'P-1   '
_cod_database_code 7029132

loop_
_symmetry_equiv_pos_as_xyz
'x, y, z'
'-x, -y, -z'

loop_
_atom_site_label
_atom_site_type_symbol
_atom_site_fract_x
_atom_site_fract_y
_atom_site_fract_z
_atom_site_U_iso_or_equiv
_atom_site_adp_type
_atom_site_occupancy
_atom_site_symmetry_multiplicity
_atom_site_calc_flag
_atom_site_refinement_flags
Br1 Br 0.22867(5) 0.72001(5) 1.06628(2) 0.09141(16) Uani 1 1 d .
Br2 Br 1.27804(5) 1.26904(5) 0.93774(3) 0.08673(14) Uani 1 1 d .
C1 C 0.5813(3) 0.7626(3) 0.83425(18) 0.0503(9) Uani 1 1 d .
C2 C 0.5017(4) 0.6427(4) 0.8674(2) 0.0654(11) Uani 1 1 d .
H2 H 0.5184 0.5693 0.8428 0.078 Uiso 1 1 calc R
C3 C 0.3989(4) 0.6296(4) 0.9357(2) 0.0673(12) Uani 1 1 d .
H3 H 0.3488 0.5478 0.9570 0.081 Uiso 1 1 calc R
C4 C 0.3707(4) 0.7377(4) 0.97204(19) 0.0588(11) Uani 1 1 d .
C5 C 0.4394(4) 0.8580(3) 0.94020(18) 0.0537(10) Uani 1 1 d .
H5 H 0.4145 0.9318 0.9643 0.064 Uiso 1 1 calc R
C6 C 0.5462(3) 0.8737(3) 0.87234(18) 0.0480(9) Uani 1 1 d .
C7 C 0.6005(4) 1.0077(3) 0.83521(18) 0.0543(10) Uani 1 1 d .
H7 H 0.5434 1.0818 0.8527 0.065 Uiso 1 1 calc R
C8 C 0.7332(4) 1.1735(3) 0.73784(19) 0.0618(10) Uani 1 1 d U
H8A H 0.8435 1.2026 0.7332 0.074 Uiso 1 1 calc R
H8B H 0.6585 1.2346 0.7638 0.074 Uiso 1 1 calc R
C9 C 0.6942(5) 1.1804(4) 0.6612(2) 0.0783(13) Uani 1 1 d .
H9A H 0.6896 1.2752 0.6370 0.094 Uiso 1 1 calc R
H9B H 0.5863 1.1455 0.6670 0.094 Uiso 1 1 calc R
C10 C 0.8132(5) 1.1031(4) 0.6103(2) 0.0736(13) Uani 1 1 d .
H10A H 0.7847 1.1235 0.5610 0.088 Uiso 1 1 calc R
H10B H 0.9223 1.1347 0.6059 0.088 Uiso 1 1 calc R
C11 C 0.9310(5) 0.8821(4) 0.5853(2) 0.0766(11) Uani 1 1 d U
H11A H 1.0361 0.9240 0.5742 0.092 Uiso 1 1 calc R
H11B H 0.8911 0.8903 0.5389 0.092 Uiso 1 1 calc R
C12 C 0.9515(5) 0.7346(4) 0.6189(2) 0.0755(11) Uani 1 1 d U
H12A H 0.8486 0.6904 0.6262 0.091 Uiso 1 1 calc R
H12B H 1.0322 0.6901 0.5855 0.091 Uiso 1 1 calc R
C13 C 0.9992(5) 0.5814(4) 0.7337(2) 0.0779(13) Uani 1 1 d .
H13A H 0.8881 0.5514 0.7426 0.094 Uiso 1 1 calc R
H13B H 1.0680 0.5225 0.7039 0.094 Uiso 1 1 calc R
C14 C 1.0536(5) 0.5654(4) 0.8065(2) 0.0795(14) Uani 1 1 d .
H14A H 1.1631 0.5988 0.7974 0.095 Uiso 1 1 calc R
H14B H 1.0600 0.4690 0.8276 0.095 Uiso 1 1 calc R
C15 C 0.9458(4) 0.6379(3) 0.8642(2) 0.0655(11) Uani 1 1 d .
H15A H 0.8336 0.6115 0.8711 0.079 Uiso 1 1 calc R
H15B H 0.9823 0.6116 0.9117 0.079 Uiso 1 1 calc R
C16 C 1.0264(4) 0.8528(3) 0.87405(18) 0.0527(10) Uani 1 1 d .
H16 H 1.0460 0.8100 0.9209 0.063 Uiso 1 1 calc R
C17 C 1.0803(3) 0.9903(3) 0.84606(17) 0.0469(9) Uani 1 1 d .
C18 C 1.1340(4) 1.0595(4) 0.89531(18) 0.0554(10) Uani 1 1 d .
H18 H 1.1200 1.0218 0.9459 0.066 Uiso 1 1 calc R
C19 C 1.2051(3) 1.1798(3) 0.86988(18) 0.0505(9) Uani 1 1 d .
C20 C 1.2345(4) 1.2348(3) 0.7944(2) 0.0571(10) Uani 1 1 d .
H20 H 1.2888 1.3157 0.7771 0.068 Uiso 1 1 calc R
C21 C 1.1826(4) 1.1689(4) 0.74495(19) 0.0560(10) Uani 1 1 d .
H21 H 1.2027 1.2057 0.6942 0.067 Uiso 1 1 calc R
C22 C 1.1008(3) 1.0482(3) 0.77025(17) 0.0468(8) Uani 1 1 d U
C23 C 0.4905(5) 0.5928(4) 0.6481(2) 0.0811(14) Uani 1 1 d .
C24 C 0.5165(4) 0.7066(4) 0.5880(2) 0.0633(11) Uani 1 1 d .
C25 C 0.6130(4) 0.6982(4) 0.5227(2) 0.0623(11) Uani 1 1 d .
C26 C 0.6912(5) 0.5721(5) 0.5080(2) 0.0838(14) Uani 1 1 d .
Mn1 Mn 0.86883(5) 0.87838(5) 0.74392(3) 0.04494(13) Uani 1 1 d U
N1 N 0.7184(3) 1.0334(3) 0.78119(14) 0.0505(7) Uani 1 1 d U
N2 N 0.8151(3) 0.9537(3) 0.63661(15) 0.0576(8) Uani 1 1 d U
H28 H 0.7136 0.9261 0.6369 0.069 Uiso 1 1 calc R
N3 N 1.0044(3) 0.7231(3) 0.69046(15) 0.0599(8) Uani 1 1 d U
H27 H 1.1110 0.7460 0.6799 0.072 Uiso 1 1 calc R
N4 N 0.9542(3) 0.7868(3) 0.83901(15) 0.0512(8) Uani 1 1 d .
N5 N 0.4701(6) 0.5045(4) 0.6971(2) 0.1230(17) Uani 1 1 d .
N6 N 0.7586(5) 0.4750(4) 0.4953(3) 0.1322(19) Uani 1 1 d .
Ni1 Ni 0.5000 1.0000 0.5000 0.05505(18) Uani 1 2 d S
O1 O 0.6848(2) 0.7686(2) 0.77052(12) 0.0529(6) Uani 1 1 d .
O2 O 1.0498(2) 0.9890(2) 0.72117(11) 0.0506(6) Uani 1 1 d U
S1 S 0.64719(13) 0.83997(11) 0.45249(5) 0.0724(3) Uani 1 1 d .
S2 S 0.42221(11) 0.86123(10) 0.60538(5) 0.0674(3) Uani 1 1 d .

loop_
_atom_site_aniso_label
_atom_site_aniso_U_11
_atom_site_aniso_U_22
_atom_site_aniso_U_33
_atom_site_aniso_U_23
_atom_site_aniso_U_13
_atom_site_aniso_U_12
Br1 0.0818(3) 0.1067(4) 0.0712(3) -0.0068(2) 0.0161(2) -0.0151(2)
Br2 0.1005(3) 0.0878(3) 0.0905(3) -0.0394(2) -0.0385(2) -0.0071(2)
C1 0.0410(15) 0.058(2) 0.0521(19) -0.0108(16) -0.0074(14) -0.0012(14)
C2 0.0611(19) 0.053(2) 0.085(3) -0.0237(19) -0.0057(19) -0.0086(16)
C3 0.0552(18) 0.056(2) 0.087(3) -0.006(2) -0.0068(19) -0.0156(16)
C4 0.0523(17) 0.069(2) 0.050(2) -0.0023(17) -0.0027(16) -0.0100(17)
C5 0.0501(16) 0.059(2) 0.054(2) -0.0173(16) -0.0103(15) 0.0042(16)
C6 0.0430(15) 0.0472(19) 0.0558(19) -0.0139(15) -0.0097(14) -0.0002(14)
C7 0.0544(17) 0.053(2) 0.056(2) -0.0174(16) -0.0091(16) 0.0065(15)
C8 0.0665(19) 0.0483(15) 0.066(2) -0.0037(15) -0.0088(18) 0.0020(16)
C9 0.084(2) 0.066(3) 0.077(3) 0.004(2) -0.021(2) 0.013(2)
C10 0.082(2) 0.084(3) 0.053(2) -0.001(2) -0.0215(19) 0.003(2)
C11 0.076(2) 0.1066(17) 0.050(2) -0.0263(18) -0.0066(19) -0.005(2)
C12 0.077(2) 0.0977(18) 0.061(2) -0.0400(17) -0.0075(19) -0.004(2)
C13 0.087(2) 0.065(2) 0.084(3) -0.030(2) -0.008(2) 0.006(2)
C14 0.077(2) 0.062(3) 0.090(3) -0.004(2) -0.008(2) 0.0141(19)
C15 0.072(2) 0.051(2) 0.070(2) -0.0024(18) -0.0140(19) -0.0050(17)
C16 0.0516(16) 0.061(2) 0.0483(19) -0.0069(16) -0.0162(15) -0.0070(15)
C17 0.0451(15) 0.054(2) 0.0411(17) -0.0085(15) -0.0087(14) -0.0007(14)
C18 0.0546(17) 0.069(2) 0.0424(18) -0.0119(16) -0.0089(15) 0.0018(16)
C19 0.0475(16) 0.053(2) 0.0582(19) -0.0207(16) -0.0188(15) 0.0027(14)
C20 0.0541(17) 0.050(2) 0.067(2) -0.0139(17) -0.0068(17) -0.0041(15)
C21 0.0552(18) 0.059(2) 0.0463(19) -0.0013(16) 0.0010(16) -0.0070(16)
C22 0.0426(14) 0.0524(19) 0.0461(15) -0.0098(12) -0.0109(12) 0.0024(13)
C23 0.091(3) 0.069(3) 0.079(3) -0.013(2) 0.000(2) -0.018(2)
C24 0.0597(18) 0.063(2) 0.066(2) -0.0080(19) -0.0108(18) -0.0076(17)
C25 0.0627(19) 0.060(2) 0.069(2) -0.0172(18) -0.0168(18) -0.0072(17)
C26 0.085(3) 0.082(3) 0.085(3) -0.022(2) -0.007(2) -0.004(2)
Mn1 0.0462(2) 0.0480(3) 0.0417(3) -0.0114(2) -0.0086(2) 0.0009(2)
N1 0.0568(14) 0.0470(13) 0.0461(15) -0.0064(11) -0.0087(13) -0.0005(12)
N2 0.0580(14) 0.0674(19) 0.0488(12) -0.0092(13) -0.0144(12) -0.0044(14)
N3 0.0568(15) 0.0626(16) 0.0619(18) -0.0219(13) -0.0057(14) 0.0016(12)
N4 0.0561(14) 0.0409(16) 0.0561(16) -0.0023(13) -0.0133(13) -0.0077(12)
N5 0.156(4) 0.082(3) 0.108(3) 0.003(2) 0.019(3) -0.023(3)
N6 0.137(4) 0.103(3) 0.158(4) -0.057(3) -0.009(3) 0.027(3)
Ni1 0.0553(3) 0.0662(4) 0.0453(3) -0.0125(3) -0.0119(3) -0.0001(3)
O1 0.0539(11) 0.0531(13) 0.0552(13) -0.0193(10) -0.0075(10) -0.0059(10)
O2 0.0532(11) 0.0628(14) 0.0361(11) -0.0086(9) -0.0083(9) -0.0053(10)
S1 0.0863(6) 0.0786(7) 0.0487(5) -0.0152(5) -0.0051(5) 0.0095(5)
S2 0.0680(5) 0.0716(6) 0.0565(6) -0.0108(5) 0.0016(5) -0.0006(5)

loop_
_atom_type_symbol
_atom_type_description
_atom_type_scat_dispersion_real
_atom_type_scat_dispersion_imag
_atom_type_scat_source
C C 0.0033 0.0016 'International Tables Vol C Tables 4.2.6.8 and 6.1.1.4'
H H 0.0000 0.0000 'International Tables Vol C Tables 4.2.6.8 and 6.1.1.4'
N N 0.0061 0.0033 'International Tables Vol C Tables 4.2.6.8 and 6.1.1.4'
O O 0.0106 0.0060 'International Tables Vol C Tables 4.2.6.8 and 6.1.1.4'
S S 0.1246 0.1234 'International Tables Vol C Tables 4.2.6.8 and 6.1.1.4'
Mn Mn 0.3368 0.7283 'International Tables Vol C Tables 4.2.6.8 and 6.1.1.4'
Br Br -0.2901 2.4595 'International Tables Vol C Tables 4.2.6.8 and 6.1.1.4'
Ni Ni 0.3393 1.1124 'International Tables Vol C Tables 4.2.6.8 and 6.1.1.4'

loop_
_geom_angle_atom_site_label_1
_geom_angle_atom_site_label_2
_geom_angle_atom_site_label_3
_geom_angle
_geom_angle_site_symmetry_1
_geom_angle_site_symmetry_3
O1 C1 C2 119.9(3) . .
O1 C1 C6 123.1(3) . .
C2 C1 C6 117.0(3) . .
C3 C2 C1 121.9(3) . .
C3 C2 H2 119.1 . .
C1 C2 H2 119.1 . .
C4 C3 C2 119.8(3) . .
C4 C3 H3 120.1 . .
C2 C3 H3 120.1 . .
C5 C4 C3 120.3(3) . .
C5 C4 Br1 119.9(3) . .
C3 C4 Br1 119.8(3) . .
C4 C5 C6 121.4(3) . .
C4 C5 H5 119.3 . .
C6 C5 H5 119.3 . .
C5 C6 C1 119.6(3) . .
C5 C6 C7 119.8(3) . .
C1 C6 C7 119.8(3) . .
N1 C7 C6 125.9(3) . .
N1 C7 H7 117.0 . .
C6 C7 H7 117.0 . .
N1 C8 C9 110.5(3) . .
N1 C8 H8A 109.5 . .
C9 C8 H8A 109.5 . .
N1 C8 H8B 109.5 . .
C9 C8 H8B 109.5 . .
H8A C8 H8B 108.1 . .
C8 C9 C10 115.8(3) . .
C8 C9 H9A 108.3 . .
C10 C9 H9A 108.3 . .
C8 C9 H9B 108.3 . .
C10 C9 H9B 108.3 . .
H9A C9 H9B 107.4 . .
N2 C10 C9 113.5(3) . .
N2 C10 H10A 108.9 . .
C9 C10 H10A 108.9 . .
N2 C10 H10B 108.9 . .
C9 C10 H10B 108.9 . .
H10A C10 H10B 107.7 . .
N2 C11 C12 110.9(3) . .
N2 C11 H11A 109.5 . .
C12 C11 H11A 109.5 . .
N2 C11 H11B 109.5 . .
C12 C11 H11B 109.5 . .
H11A C11 H11B 108.0 . .
N3 C12 C11 109.1(3) . .
N3 C12 H12A 109.9 . .
C11 C12 H12A 109.9 . .
N3 C12 H12B 109.9 . .
C11 C12 H12B 109.9 . .
H12A C12 H12B 108.3 . .
C14 C13 N3 114.1(3) . .
C14 C13 H13A 108.7 . .
N3 C13 H13A 108.7 . .
C14 C13 H13B 108.7 . .
N3 C13 H13B 108.7 . .
H13A C13 H13B 107.6 . .
C13 C14 C15 115.8(3) . .
C13 C14 H14A 108.3 . .
C15 C14 H14A 108.3 . .
C13 C14 H14B 108.3 . .
C15 C14 H14B 108.3 . .
H14A C14 H14B 107.4 . .
N4 C15 C14 109.9(3) . .
N4 C15 H15A 109.7 . .
C14 C15 H15A 109.7 . .
N4 C15 H15B 109.7 . .
C14 C15 H15B 109.7 . .
H15A C15 H15B 108.2 . .
N4 C16 C17 124.4(3) . .
N4 C16 H16 117.8 . .
C17 C16 H16 117.8 . .
C22 C17 C18 119.3(3) . .
C22 C17 C16 121.8(3) . .
C18 C17 C16 118.4(3) . .
C19 C18 C17 120.6(3) . .
C19 C18 H18 119.7 . .
C17 C18 H18 119.7 . .
C18 C19 C20 120.8(3) . .
C18 C19 Br2 119.3(3) . .
C20 C19 Br2 119.8(3) . .
C21 C20 C19 119.7(3) . .
C21 C20 H20 120.1 . .
C19 C20 H20 120.1 . .
C20 C21 C22 120.6(3) . .
C20 C21 H21 119.7 . .
C22 C21 H21 119.7 . .
O2 C22 C21 119.0(3) . .
O2 C22 C17 122.2(3) . .
C21 C22 C17 118.8(3) . .
N5 C23 C24 178.2(5) . .
C25 C24 C23 122.5(4) . .
C25 C24 S2 121.0(3) . .
C23 C24 S2 116.4(3) . .
C24 C25 C26 121.5(3) . .
C24 C25 S1 121.1(3) . .
C26 C25 S1 117.4(3) . .
N6 C26 C25 177.3(5) . .
O2 Mn1 O1 177.80(10) . .
O2 Mn1 N4 87.25(10) . .
O1 Mn1 N4 91.35(10) . .
O2 Mn1 N1 90.93(10) . .
O1 Mn1 N1 87.69(10) . .
N4 Mn1 N1 101.34(11) . .
O2 Mn1 N2 89.88(10) . .
O1 Mn1 N2 91.78(10) . .
N4 Mn1 N2 170.06(11) . .
N1 Mn1 N2 88.22(11) . .
O2 Mn1 N3 92.19(10) . .
O1 Mn1 N3 89.43(10) . .
N4 Mn1 N3 87.47(11) . .
N1 Mn1 N3 170.79(11) . .
N2 Mn1 N3 83.12(11) . .
C7 N1 C8 118.9(3) . .
C7 N1 Mn1 120.9(2) . .
C8 N1 Mn1 119.60(19) . .
C11 N2 C10 111.9(3) . .
C11 N2 Mn1 106.1(2) . .
C10 N2 Mn1 117.6(2) . .
C11 N2 H28 106.9 . .
C10 N2 H28 106.9 . .
Mn1 N2 H28 106.9 . .
C12 N3 C13 112.5(3) . .
C12 N3 Mn1 106.5(2) . .
C13 N3 Mn1 117.2(2) . .
C12 N3 H27 106.7 . .
C13 N3 H27 106.7 . .
Mn1 N3 H27 106.7 . .
C16 N4 C15 118.2(3) . .
C16 N4 Mn1 121.9(2) . .
C15 N4 Mn1 119.7(2) . .
S1 Ni1 S1 180.000(1) 2_676 .
S1 Ni1 S2 91.86(4) 2_676 2_676
S1 Ni1 S2 88.14(4) . 2_676
S1 Ni1 S2 88.14(4) 2_676 .
S1 Ni1 S2 91.86(4) . .
S2 Ni1 S2 180.00(5) 2_676 .
C1 O1 Mn1 123.1(2) . .
C22 O2 Mn1 124.18(17) . .
C25 S1 Ni1 103.38(13) . .
C24 S2 Ni1 102.60(12) . .

loop_
_geom_bond_atom_site_label_1
_geom_bond_atom_site_label_2
_geom_bond_distance
_geom_bond_site_symmetry_2
Br1 C4 1.902(3) .
Br2 C19 1.896(4) .
C1 O1 1.319(3) .
C1 C2 1.392(5) .
C1 C6 1.419(5) .
C2 C3 1.377(5) .
C2 H2 0.9300 .
C3 C4 1.371(5) .
C3 H3 0.9300 .
C4 C5 1.352(5) .
C5 C6 1.386(4) .
C5 H5 0.9300 .
C6 C7 1.447(4) .
C7 N1 1.264(4) .
C7 H7 0.9300 .
C8 N1 1.475(4) .
C8 C9 1.509(5) .
C8 H8A 0.9700 .
C8 H8B 0.9700 .
C9 C10 1.515(5) .
C9 H9A 0.9700 .
C9 H9B 0.9700 .
C10 N2 1.481(5) .
C10 H10A 0.9700 .
C10 H10B 0.9700 .
C11 N2 1.473(5) .
C11 C12 1.497(6) .
C11 H11A 0.9700 .
C11 H11B 0.9700 .
C12 N3 1.463(5) .
C12 H12A 0.9700 .
C12 H12B 0.9700 .
C13 C14 1.484(6) .
C13 N3 1.487(5) .
C13 H13A 0.9700 .
C13 H13B 0.9700 .
C14 C15 1.526(5) .
C14 H14A 0.9700 .
C14 H14B 0.9700 .
C15 N4 1.476(4) .
C15 H15A 0.9700 .
C15 H15B 0.9700 .
C16 N4 1.269(4) .
C16 C17 1.447(5) .
C16 H16 0.9300 .
C17 C22 1.397(4) .
C17 C18 1.408(5) .
C18 C19 1.343(5) .
C18 H18 0.9300 .
C19 C20 1.384(5) .
C20 C21 1.382(5) .
C20 H20 0.9300 .
C21 C22 1.389(4) .
C21 H21 0.9300 .
C22 O2 1.330(4) .
C23 N5 1.135(5) .
C23 C24 1.427(5) .
C24 C25 1.335(5) .
C24 S2 1.744(4) .
C25 C26 1.429(6) .
C25 S1 1.729(4) .
C26 N6 1.130(6) .
Mn1 O2 1.875(2) .
Mn1 O1 1.888(2) .
Mn1 N4 2.054(3) .
Mn1 N1 2.065(3) .
Mn1 N2 2.109(3) .
Mn1 N3 2.145(3) .
N2 H28 0.9100 .
N3 H27 0.9100 .
Ni1 S1 2.1695(11) 2_676
Ni1 S1 2.1695(11) .
Ni1 S2 2.1829(10) 2_676
Ni1 S2 2.1829(10) .
